data_7054074
loop_
_publ_author_name
'Zhang, Chunjing'
'Chen, Yanyan'
'Ma, Huiyuan'
'Yu, Tingting'
'Liu, Bo'
'Pang, Haijun'

_publ_section_title
;
 Synthesis and structural characterization of 3d--4f heterometallic
 coordination polymers: from cluster to chain
;
_journal_issue 5
_journal_name_full 'New Journal of Chemistry'
_journal_page_first 1364
_journal_paper_doi 10.1039/c3nj41064a
_journal_volume 37
_journal_year 2013
_chemical_formula_sum 'C16 H48 Ce3 Mn2 Na O31'
_chemical_formula_weight 1289.75
_chemical_name_systematic
;
?
;
_space_group_IT_number 62
_symmetry_cell_setting orthorhombic
_symmetry_space_group_name_Hall '-P 2ac 2n'
_symmetry_space_group_name_H-M 'P n m a'
_atom_sites_solution_hydrogens geom
_atom_sites_solution_primary direct
_atom_sites_solution_secondary difmap
_audit_creation_method SHELXL-97
_cell_angle_alpha 90.000
_cell_angle_beta 90.000
_cell_angle_gamma 90.000
_cell_formula_units_Z 4
_cell_length_a 16.681(6)
_cell_length_b 18.988(6)
_cell_length_c 15.587(7)
_cell_measurement_reflns_used 25
_cell_measurement_temperature 293(2)
_cell_measurement_theta_max 15
_cell_measurement_theta_min 7.5
_cell_volume 4937(3)
_computing_cell_refinement 'Bruker SMART'
_computing_data_collection 'Bruker SMART'
_computing_data_reduction 'Bruker SAINT'
_computing_molecular_graphics 'Bruker SHELXTL'
_computing_publication_material 'Bruker SHELXTL'
_computing_structure_refinement 'SHELXL-97 (Sheldrick, 1997)'
_computing_structure_solution 'SHELXS-97 (Sheldrick, 1990)'
_diffrn_ambient_temperature 293(2)
_diffrn_measured_fraction_theta_full 0.992
_diffrn_measured_fraction_theta_max 0.992
_diffrn_measurement_device_type 'CCD area detector'
_diffrn_measurement_method 'phi and omega scans'
_diffrn_radiation_monochromator graphite
_diffrn_radiation_source 'fine-focus sealed tube'
_diffrn_radiation_type MoK\a
_diffrn_radiation_wavelength 0.71069
_diffrn_reflns_av_R_equivalents 0.1579
_diffrn_reflns_av_sigmaI/netI 0.1121
_diffrn_reflns_limit_h_max 19
_diffrn_reflns_limit_h_min -17
_diffrn_reflns_limit_k_max 22
_diffrn_reflns_limit_k_min -22
_diffrn_reflns_limit_l_max 18
_diffrn_reflns_limit_l_min -18
_diffrn_reflns_number 27837
_diffrn_reflns_theta_full 25.00
_diffrn_reflns_theta_max 25.00
_diffrn_reflns_theta_min 2.61
_diffrn_standards_decay_% none
_diffrn_standards_interval_count 150
_diffrn_standards_number 2
_exptl_absorpt_coefficient_mu 3.284
_exptl_absorpt_correction_T_max 0.631
_exptl_absorpt_correction_T_min 0.538
_exptl_absorpt_correction_type multi-scan
_exptl_absorpt_process_details 'SADABS (Sheldrick, 1996)'
_exptl_crystal_colour red
_exptl_crystal_density_diffrn 1.617
_exptl_crystal_density_method 'not measured'
_exptl_crystal_description tetragonal-prism
_exptl_crystal_F_000 2284.0
_exptl_crystal_size_max 0.20
_exptl_crystal_size_mid 0.16
_exptl_crystal_size_min 0.14
_refine_diff_density_max 2.000
_refine_diff_density_min -1.385
_refine_diff_density_rms 0.190
_refine_ls_extinction_method none
_refine_ls_goodness_of_fit_ref 0.930
_refine_ls_hydrogen_treatment constr
_refine_ls_matrix_type full
_refine_ls_number_parameters 244
_refine_ls_number_reflns 4492
_refine_ls_number_restraints 0
_refine_ls_restrained_S_all 0.930
_refine_ls_R_factor_all 0.0927
_refine_ls_R_factor_gt 0.0578
_refine_ls_shift/su_max 0.000
_refine_ls_shift/su_mean 0.000
_refine_ls_structure_factor_coef Fsqd
_refine_ls_weighting_details 'calc w=1/[\s^2^(Fo^2^)+(0.0696P)^2^+0.0000P] where P=(Fo^2^+2Fc^2^)/3'
_refine_ls_weighting_scheme calc
_refine_ls_wR_factor_gt 0.1351
_refine_ls_wR_factor_ref 0.1478
_reflns_number_gt 2926
_reflns_number_total 4492
_reflns_threshold_expression >2sigma(I)
_cod_data_source_file c3nj41064a.txt
_cod_data_source_block cyy
_cod_depositor_comments
;
The following automatic conversions were performed:

'_symmetry_cell_setting' value 'Orthorhombic' changed to
'orthorhombic' according to
/usr/data/users/saulius/automatic-downloads/retrospective/RSC/lib/dictionaries/cif_core.dic
dictionary named 'cif_core.dic' version 2.4.2 from 2011-04-26.

Automatic conversion script
Id: cif_fix_values 2281 2013-09-26 08:29:07Z andrius 
;
_cod_original_sg_symbol_H-M 'Pnma '
_cod_database_code 7054074

loop_
_symmetry_equiv_pos_as_xyz
'x, y, z'
'-x+1/2, -y, z+1/2'
'x+1/2, -y+1/2, -z+1/2'
'-x, y+1/2, -z'
'-x, -y, -z'
'x-1/2, y, -z-1/2'
'-x-1/2, y-1/2, z-1/2'
'x, -y-1/2, z'

loop_
_atom_site_label
_atom_site_type_symbol
_atom_site_fract_x
_atom_site_fract_y
_atom_site_fract_z
_atom_site_U_iso_or_equiv
_atom_site_adp_type
_atom_site_occupancy
_atom_site_symmetry_multiplicity
_atom_site_calc_flag
_atom_site_refinement_flags
Ce2 Ce -0.06238(3) 0.65140(3) 0.10066(3) 0.02759(18) Uani 1 1 d .
Ce1 Ce 0.05452(5) 0.7500 -0.06736(5) 0.0323(2) Uani 1 2 d S
Mn2 Mn -0.13703(13) 0.7500 -0.04711(13) 0.0313(5) Uani 1 2 d S
Mn1 Mn 0.09110(12) 0.7500 0.13551(13) 0.0270(5) Uani 1 2 d S
Na1 Na -0.2545(4) 0.7500 0.2302(4) 0.0514(16) Uani 1 2 d S
C10 C 0.0891(7) 0.6244(6) 0.2441(7) 0.042(3) Uani 1 1 d .
C9 C -0.2343(6) 0.6254(6) -0.0130(7) 0.038(3) Uani 1 1 d .
O1 O -0.0157(6) 0.7500 -0.2072(7) 0.056(3) Uani 1 2 d S
O2 O -0.0598(4) 0.6838(4) -0.0453(4) 0.0338(16) Uani 1 1 d .
O9W O -0.3225(9) 0.7500 0.0977(9) 0.089(4) Uani 1 2 d S
O5 O 0.1974(6) 0.7500 -0.0336(7) 0.061(4) Uani 1 2 d S
O8W O -0.0217(5) 0.5423(4) 0.0374(5) 0.0468(19) Uani 1 1 d .
O7 O -0.1537(4) 0.6640(4) 0.2232(5) 0.0425(18) Uani 1 1 d .
O8 O -0.2260(4) 0.6823(4) -0.0579(4) 0.0398(17) Uani 1 1 d .
O9 O 0.0265(5) 0.6044(4) 0.2106(5) 0.0469(19) Uani 1 1 d .
O10 O -0.1388(5) 0.7500 0.0704(5) 0.030(2) Uani 1 2 d S
O11 O -0.1875(4) 0.6049(4) 0.0432(5) 0.0463(19) Uani 1 1 d .
O12 O 0.2070(5) 0.7500 0.1084(6) 0.037(2) Uani 1 2 d S
O13 O 0.0640(4) 0.6840(3) 0.0557(4) 0.0331(16) Uani 1 1 d .
O14 O -0.1447(6) 0.7500 -0.1744(6) 0.044(3) Uani 1 2 d S
O15 O -0.1216(5) 0.5554(4) 0.1961(5) 0.048(2) Uani 1 1 d .
O16 O -0.0126(5) 0.7500 0.1723(6) 0.032(2) Uani 1 2 d S
O7W O 0.1041(7) 0.6408(5) -0.1343(6) 0.096(4) Uani 1 1 d .
C8 C -0.3069(8) 0.5803(6) -0.0333(9) 0.065(4) Uani 1 1 d .
H8A H -0.3080 0.5404 0.0045 0.098 Uiso 1 1 calc R
H8B H -0.3038 0.5643 -0.0916 0.098 Uiso 1 1 calc R
H8C H -0.3548 0.6076 -0.0256 0.098 Uiso 1 1 calc R
C7 C 0.1303(9) 0.5803(8) 0.3102(8) 0.090(5) Uani 1 1 d .
H7A H 0.1784 0.6036 0.3287 0.134 Uiso 1 1 calc R
H7B H 0.1437 0.5353 0.2859 0.134 Uiso 1 1 calc R
H7C H 0.0953 0.5736 0.3584 0.134 Uiso 1 1 calc R
C6 C -0.1555(7) 0.5998(7) 0.2440(8) 0.048(3) Uani 1 1 d .
C5 C 0.2375(10) 0.7500 0.0305(11) 0.054(5) Uani 1 2 d S
C4 C 0.3242(11) 0.7500 0.0301(13) 0.117(11) Uani 1 2 d S
H4A H 0.3432 0.7500 -0.0280 0.176 Uiso 1 2 calc SR
H4B H 0.3435 0.7087 0.0591 0.176 Uiso 0.50 1 calc PR
H4C H 0.3435 0.7913 0.0591 0.176 Uiso 0.50 1 calc PR
C3 C -0.1918(10) 0.5767(7) 0.3233(9) 0.087(5) Uani 1 1 d .
H3A H -0.2434 0.5565 0.3115 0.130 Uiso 1 1 calc R
H3B H -0.1980 0.6162 0.3611 0.130 Uiso 1 1 calc R
H3C H -0.1581 0.5420 0.3499 0.130 Uiso 1 1 calc R
C2 C -0.1079(14) 0.7500 -0.3184(14) 0.129(11) Uani 1 2 d S
H2A H -0.1651 0.7500 -0.3253 0.194 Uiso 1 2 calc SR
H2B H -0.0857 0.7087 -0.3449 0.194 Uiso 0.50 1 calc PR
H2C H -0.0857 0.7913 -0.3449 0.194 Uiso 0.50 1 calc PR
C1 C -0.0880(11) 0.7500 -0.2262(10) 0.047(4) Uani 1 2 d S
O3 O 0.1271(4) 0.6808(4) 0.2229(4) 0.0376(17) Uani 1 1 d .

loop_
_atom_site_aniso_label
_atom_site_aniso_U_11
_atom_site_aniso_U_22
_atom_site_aniso_U_33
_atom_site_aniso_U_23
_atom_site_aniso_U_13
_atom_site_aniso_U_12
Ce2 0.0303(3) 0.0239(3) 0.0286(3) -0.0013(2) 0.0007(3) -0.0003(2)
Ce1 0.0312(5) 0.0419(5) 0.0237(4) 0.000 0.0011(4) 0.000
Mn2 0.0303(12) 0.0348(12) 0.0289(12) 0.000 -0.0077(9) 0.000
Mn1 0.0229(11) 0.0346(12) 0.0235(11) 0.000 -0.0005(9) 0.000
Na1 0.039(4) 0.049(4) 0.066(4) 0.000 -0.002(3) 0.000
C10 0.058(7) 0.036(6) 0.034(7) 0.011(5) -0.002(6) 0.003(5)
C9 0.032(6) 0.035(6) 0.046(7) -0.003(5) 0.004(5) -0.012(5)
O1 0.034(7) 0.097(9) 0.036(7) 0.000 -0.006(5) 0.000
O2 0.029(4) 0.036(4) 0.037(4) -0.005(3) -0.002(3) 0.001(3)
O9W 0.085(10) 0.103(11) 0.080(10) 0.000 0.014(9) 0.000
O5 0.036(7) 0.131(11) 0.017(6) 0.000 0.007(5) 0.000
O8W 0.044(4) 0.039(4) 0.058(5) 0.000(3) -0.005(4) 0.002(4)
O7 0.050(5) 0.030(4) 0.048(5) 0.005(3) 0.012(4) -0.003(3)
O8 0.034(4) 0.045(4) 0.040(4) -0.007(4) -0.014(3) -0.005(3)
O9 0.046(5) 0.048(5) 0.047(5) 0.010(4) -0.010(4) -0.007(4)
O10 0.022(5) 0.044(6) 0.023(5) 0.000 0.003(4) 0.000
O11 0.042(5) 0.044(4) 0.053(5) 0.007(4) -0.014(4) -0.007(4)
O12 0.016(5) 0.063(7) 0.032(6) 0.000 -0.004(4) 0.000
O13 0.041(4) 0.025(3) 0.034(4) -0.005(3) 0.008(3) 0.004(3)
O14 0.029(6) 0.071(8) 0.033(6) 0.000 -0.003(5) 0.000
O15 0.052(5) 0.031(4) 0.061(5) 0.004(4) 0.006(4) -0.003(4)
O16 0.016(5) 0.044(6) 0.036(6) 0.000 0.009(4) 0.000
O7W 0.139(9) 0.074(7) 0.076(7) -0.034(5) -0.055(7) 0.043(6)
C8 0.056(9) 0.059(8) 0.081(10) -0.004(7) -0.012(7) -0.019(7)
C7 0.101(12) 0.105(12) 0.064(10) 0.048(9) -0.046(9) -0.022(10)
C6 0.037(7) 0.057(8) 0.050(8) -0.003(6) -0.001(6) -0.001(6)
C5 0.029(9) 0.096(15) 0.038(11) 0.000 0.012(8) 0.000
C4 0.026(10) 0.28(4) 0.048(13) 0.000 -0.004(9) 0.000
C3 0.112(13) 0.070(10) 0.079(11) 0.026(8) 0.045(10) -0.003(9)
C2 0.070(17) 0.25(4) 0.064(16) 0.000 -0.023(13) 0.000
C1 0.058(11) 0.061(11) 0.021(8) 0.000 -0.025(8) 0.000
O3 0.034(4) 0.046(4) 0.033(4) 0.014(3) -0.007(3) -0.001(3)

loop_
_atom_type_symbol
_atom_type_description
_atom_type_scat_dispersion_real
_atom_type_scat_dispersion_imag
_atom_type_scat_source
C C 0.0033 0.0016 'International Tables Vol C Tables 4.2.6.8 and 6.1.1.4'
H H 0.0000 0.0000 'International Tables Vol C Tables 4.2.6.8 and 6.1.1.4'
N N 0.0061 0.0033 'International Tables Vol C Tables 4.2.6.8 and 6.1.1.4'
O O 0.0106 0.0060 'International Tables Vol C Tables 4.2.6.8 and 6.1.1.4'
P P 0.1023 0.0942 'International Tables Vol C Tables 4.2.6.8 and 6.1.1.4'
Mn Mn 0.3368 0.7283 'International Tables Vol C Tables 4.2.6.8 and 6.1.1.4'
Ce Ce -0.2486 2.6331 'International Tables Vol C Tables 4.2.6.8 and 6.1.1.4'
Na Na 0.0362 0.0249 'International Tables Vol C Tables 4.2.6.8 and 6.1.1.4'

loop_
_geom_angle_atom_site_label_1
_geom_angle_atom_site_label_2
_geom_angle_atom_site_label_3
_geom_angle
_geom_angle_site_symmetry_1
_geom_angle_site_symmetry_3
O13 Ce2 O10 103.0(2) . .
O13 Ce2 O16 66.7(3) . .
O10 Ce2 O16 69.1(3) . .
O13 Ce2 O2 67.7(2) . .
O10 Ce2 O2 66.6(3) . .
O16 Ce2 O2 104.3(3) . .
O13 Ce2 O8W 81.3(2) . .
O10 Ce2 O8W 140.6(3) . .
O16 Ce2 O8W 142.3(3) . .
O2 Ce2 O8W 79.8(2) . .
O13 Ce2 O11 140.2(2) . .
O10 Ce2 O11 75.3(2) . .
O16 Ce2 O11 140.5(3) . .
O2 Ce2 O11 75.8(2) . .
O8W Ce2 O11 77.2(3) . .
O13 Ce2 O9 75.8(2) . .
O10 Ce2 O9 140.8(3) . .
O16 Ce2 O9 75.0(3) . .
O2 Ce2 O9 139.8(2) . .
O8W Ce2 O9 78.5(3) . .
O11 Ce2 O9 130.3(2) . .
O13 Ce2 O7 141.0(2) . .
O10 Ce2 O7 74.8(3) . .
O16 Ce2 O7 76.7(3) . .
O2 Ce2 O7 137.5(2) . .
O8W Ce2 O7 125.5(2) . .
O11 Ce2 O7 77.9(3) . .
O9 Ce2 O7 82.3(3) . .
O13 Ce2 O15 136.3(2) . .
O10 Ce2 O15 118.9(3) . .
O16 Ce2 O15 115.6(3) . .
O2 Ce2 O15 139.1(2) . .
O8W Ce2 O15 74.4(2) . .
O11 Ce2 O15 67.9(2) . .
O9 Ce2 O15 64.1(2) . .
O7 Ce2 O15 51.4(2) . .
O13 Ce2 C6 144.7(3) . .
O10 Ce2 C6 97.8(3) . .
O16 Ce2 C6 95.3(3) . .
O2 Ce2 C6 147.5(3) . .
O8W Ce2 C6 100.2(3) . .
O11 Ce2 C6 72.6(3) . .
O9 Ce2 C6 70.1(3) . .
O7 Ce2 C6 25.6(3) . .
O15 Ce2 C6 25.8(3) . .
O13 Ce2 Mn1 33.67(16) . .
O10 Ce2 Mn1 90.10(17) . .
O16 Ce2 Mn1 33.8(2) . .
O2 Ce2 Mn1 89.82(16) . .
O8W Ce2 Mn1 110.35(18) . .
O11 Ce2 Mn1 162.60(17) . .
O9 Ce2 Mn1 67.05(17) . .
O7 Ce2 Mn1 107.79(17) . .
O15 Ce2 Mn1 128.69(18) . .
C6 Ce2 Mn1 119.6(2) . .
O13 Ce2 Mn2 88.87(17) . .
O10 Ce2 Mn2 33.9(2) . .
O16 Ce2 Mn2 90.76(18) . .
O2 Ce2 Mn2 33.34(16) . .
O8W Ce2 Mn2 108.55(18) . .
O11 Ce2 Mn2 67.43(17) . .
O9 Ce2 Mn2 162.21(18) . .
O7 Ce2 Mn2 105.08(18) . .
O15 Ce2 Mn2 133.08(18) . .
C6 Ce2 Mn2 122.8(2) . .
Mn1 Ce2 Mn2 95.18(5) . .
O13 Ce1 O13 66.1(3) 8_575 .
O13 Ce1 O2 103.3(2) 8_575 .
O13 Ce1 O2 68.7(2) . .
O13 Ce1 O2 68.7(2) 8_575 8_575
O13 Ce1 O2 103.3(2) . 8_575
O2 Ce1 O2 65.9(3) . 8_575
O13 Ce1 O5 75.7(2) 8_575 .
O13 Ce1 O5 75.7(2) . .
O2 Ce1 O5 140.7(2) . .
O2 Ce1 O5 140.7(2) 8_575 .
O13 Ce1 O7W 142.2(3) 8_575 .
O13 Ce1 O7W 82.6(3) . .
O2 Ce1 O7W 83.2(3) . .
O2 Ce1 O7W 142.9(3) 8_575 .
O5 Ce1 O7W 76.3(3) . .
O13 Ce1 O7W 82.6(3) 8_575 8_575
O13 Ce1 O7W 142.2(3) . 8_575
O2 Ce1 O7W 142.9(3) . 8_575
O2 Ce1 O7W 83.2(3) 8_575 8_575
O5 Ce1 O7W 76.3(3) . 8_575
O7W Ce1 O7W 114.6(6) . 8_575
O13 Ce1 O1 140.2(2) 8_575 .
O13 Ce1 O1 140.2(2) . .
O2 Ce1 O1 74.9(3) . .
O2 Ce1 O1 74.9(3) 8_575 .
O5 Ce1 O1 130.7(3) . .
O7W Ce1 O1 77.6(2) . .
O7W Ce1 O1 77.6(2) 8_575 .
O13 Ce1 Mn2 89.23(16) 8_575 .
O13 Ce1 Mn2 89.23(16) . .
O2 Ce1 Mn2 33.24(16) . .
O2 Ce1 Mn2 33.24(16) 8_575 .
O5 Ce1 Mn2 161.9(2) . .
O7W Ce1 Mn2 112.1(3) . .
O7W Ce1 Mn2 112.1(3) 8_575 .
O1 Ce1 Mn2 67.4(2) . .
O13 Ce1 Mn1 33.57(16) 8_575 .
O13 Ce1 Mn1 33.57(16) . .
O2 Ce1 Mn1 90.60(16) . .
O2 Ce1 Mn1 90.60(16) 8_575 .
O5 Ce1 Mn1 66.6(2) . .
O7W Ce1 Mn1 110.6(2) . .
O7W Ce1 Mn1 110.6(2) 8_575 .
O1 Ce1 Mn1 162.7(2) . .
Mn2 Ce1 Mn1 95.28(6) . .
O13 Ce1 Ce2 35.24(16) 8_575 8_575
O13 Ce1 Ce2 74.09(15) . 8_575
O2 Ce1 Ce2 74.90(16) . 8_575
O2 Ce1 Ce2 36.69(16) 8_575 8_575
O5 Ce1 Ce2 110.8(2) . 8_575
O7W Ce1 Ce2 152.5(3) . 8_575
O7W Ce1 Ce2 92.9(3) 8_575 8_575
O1 Ce1 Ce2 111.6(2) . 8_575
Mn2 Ce1 Ce2 54.27(3) . 8_575
Mn1 Ce1 Ce2 54.20(3) . 8_575
O13 Ce1 Ce2 74.09(15) 8_575 .
O13 Ce1 Ce2 35.24(16) . .
O2 Ce1 Ce2 36.69(16) . .
O2 Ce1 Ce2 74.90(16) 8_575 .
O5 Ce1 Ce2 110.8(2) . .
O7W Ce1 Ce2 92.9(3) . .
O7W Ce1 Ce2 152.5(3) 8_575 .
O1 Ce1 Ce2 111.6(2) . .
Mn2 Ce1 Ce2 54.27(3) . .
Mn1 Ce1 Ce2 54.20(3) . .
Ce2 Ce1 Ce2 59.66(3) 8_575 .
O2 Mn2 O2 88.6(4) 8_575 .
O2 Mn2 O10 89.8(3) 8_575 .
O2 Mn2 O10 89.8(3) . .
O2 Mn2 O8 174.7(3) 8_575 .
O2 Mn2 O8 94.9(3) . .
O10 Mn2 O8 94.2(3) . .
O2 Mn2 O8 94.9(3) 8_575 8_575
O2 Mn2 O8 174.7(3) . 8_575
O10 Mn2 O8 94.2(3) . 8_575
O8 Mn2 O8 81.4(4) . 8_575
O2 Mn2 O14 93.5(3) 8_575 .
O2 Mn2 O14 93.5(3) . .
O10 Mn2 O14 175.4(4) . .
O8 Mn2 O14 82.3(3) . .
O8 Mn2 O14 82.3(3) 8_575 .
O2 Mn2 Ce1 44.7(2) 8_575 .
O2 Mn2 Ce1 44.7(2) . .
O10 Mn2 Ce1 96.5(3) . .
O8 Mn2 Ce1 137.8(2) . .
O8 Mn2 Ce1 137.8(2) 8_575 .
O14 Mn2 Ce1 88.1(3) . .
O2 Mn2 Ce2 46.0(2) 8_575 8_575
O2 Mn2 Ce2 96.8(2) . 8_575
O10 Mn2 Ce2 44.81(15) . 8_575
O8 Mn2 Ce2 137.0(2) . 8_575
O8 Mn2 Ce2 88.5(2) 8_575 8_575
O14 Mn2 Ce2 137.65(15) . 8_575
Ce1 Mn2 Ce2 71.66(4) . 8_575
O2 Mn2 Ce2 96.8(2) 8_575 .
O2 Mn2 Ce2 46.0(2) . .
O10 Mn2 Ce2 44.81(15) . .
O8 Mn2 Ce2 88.5(2) . .
O8 Mn2 Ce2 137.0(2) 8_575 .
O14 Mn2 Ce2 137.65(15) . .
Ce1 Mn2 Ce2 71.66(4) . .
Ce2 Mn2 Ce2 71.13(5) 8_575 .
O16 Mn1 O13 88.8(3) . .
O16 Mn1 O13 88.8(3) . 8_575
O13 Mn1 O13 86.9(4) . 8_575
O16 Mn1 O12 174.0(4) . .
O13 Mn1 O12 95.5(3) . .
O13 Mn1 O12 95.5(3) 8_575 .
O16 Mn1 O3 94.1(3) . 8_575
O13 Mn1 O3 176.5(3) . 8_575
O13 Mn1 O3 95.1(3) 8_575 8_575
O12 Mn1 O3 81.5(3) . 8_575
O16 Mn1 O3 94.1(3) . .
O13 Mn1 O3 95.1(3) . .
O13 Mn1 O3 176.5(3) 8_575 .
O12 Mn1 O3 81.5(3) . .
O3 Mn1 O3 82.8(4) 8_575 .
O16 Mn1 Ce2 45.40(17) . 8_575
O13 Mn1 Ce2 95.0(2) . 8_575
O13 Mn1 Ce2 44.6(2) 8_575 8_575
O12 Mn1 Ce2 137.83(14) . 8_575
O3 Mn1 Ce2 88.4(2) 8_575 8_575
O3 Mn1 Ce2 137.8(2) . 8_575
O16 Mn1 Ce2 45.40(17) . .
O13 Mn1 Ce2 44.6(2) . .
O13 Mn1 Ce2 95.0(2) 8_575 .
O12 Mn1 Ce2 137.83(14) . .
O3 Mn1 Ce2 137.8(2) 8_575 .
O3 Mn1 Ce2 88.4(2) . .
Ce2 Mn1 Ce2 71.15(5) 8_575 .
O16 Mn1 Ce1 97.4(3) . .
O13 Mn1 Ce1 44.2(2) . .
O13 Mn1 Ce1 44.2(2) 8_575 .
O12 Mn1 Ce1 88.6(3) . .
O3 Mn1 Ce1 137.0(2) 8_575 .
O3 Mn1 Ce1 137.0(2) . .
Ce2 Mn1 Ce1 71.55(4) 8_575 .
Ce2 Mn1 Ce1 71.55(4) . .
O16 Mn1 Na1 122.6(3) . 6_656
O13 Mn1 Na1 128.5(2) . 6_656
O13 Mn1 Na1 128.5(2) 8_575 6_656
O12 Mn1 Na1 51.5(3) . 6_656
O3 Mn1 Na1 48.1(2) 8_575 6_656
O3 Mn1 Na1 48.1(2) . 6_656
Ce2 Mn1 Na1 136.38(7) 8_575 6_656
Ce2 Mn1 Na1 136.38(7) . 6_656
Ce1 Mn1 Na1 140.02(13) . 6_656
O9W Na1 O7 107.7(4) . 8_575
O9W Na1 O7 107.7(4) . .
O7 Na1 O7 88.2(4) 8_575 .
O9W Na1 O3 82.8(4) . 6_556
O7 Na1 O3 162.2(4) 8_575 6_556
O7 Na1 O3 102.5(2) . 6_556
O9W Na1 O3 82.8(4) . 3_465
O7 Na1 O3 102.5(2) 8_575 3_465
O7 Na1 O3 162.2(4) . 3_465
O3 Na1 O3 63.9(3) 6_556 3_465
O9W Na1 O12 136.9(5) . 6_556
O7 Na1 O12 102.8(3) 8_575 6_556
O7 Na1 O12 102.8(3) . 6_556
O3 Na1 O12 61.2(3) 6_556 6_556
O3 Na1 O12 61.2(3) 3_465 6_556
O9W Na1 Mn1 100.3(4) . 6_556
O7 Na1 Mn1 125.8(2) 8_575 6_556
O7 Na1 Mn1 125.8(2) . 6_556
O3 Na1 Mn1 36.57(17) 6_556 6_556
O3 Na1 Mn1 36.57(17) 3_465 6_556
O12 Na1 Mn1 36.6(2) 6_556 6_556
O9 C10 O3 124.5(10) . .
O9 C10 C7 120.7(11) . .
O3 C10 C7 114.6(11) . .
O11 C9 O8 125.4(9) . .
O11 C9 C8 118.3(10) . .
O8 C9 C8 116.3(10) . .
C1 O1 Ce1 132.0(10) . .
Mn2 O2 Ce1 102.0(3) . .
Mn2 O2 Ce2 100.6(3) . .
Ce1 O2 Ce2 107.5(2) . .
C5 O5 Ce1 136.3(10) . .
C6 O7 Na1 130.0(7) . .
C6 O7 Ce2 96.9(7) . .
Na1 O7 Ce2 123.3(3) . .
C9 O8 Mn2 125.3(6) . .
C10 O9 Ce2 134.7(7) . .
Mn2 O10 Ce2 101.2(3) . 8_575
Mn2 O10 Ce2 101.2(3) . .
Ce2 O10 Ce2 108.1(3) 8_575 .
C9 O11 Ce2 133.4(6) . .
C5 O12 Mn1 125.1(9) . .
C5 O12 Na1 143.0(9) . 6_656
Mn1 O12 Na1 91.9(4) . 6_656
Mn1 O13 Ce1 102.2(3) . .
Mn1 O13 Ce2 101.8(3) . .
Ce1 O13 Ce2 109.7(3) . .
C1 O14 Mn2 126.8(9) . .
C6 O15 Ce2 92.4(7) . .
Mn1 O16 Ce2 100.8(3) . .
Mn1 O16 Ce2 100.8(3) . 8_575
Ce2 O16 Ce2 106.8(4) . 8_575
O7 C6 O15 118.9(11) . .
O7 C6 C3 121.6(11) . .
O15 C6 C3 119.4(12) . .
O7 C6 Ce2 57.4(6) . .
O15 C6 Ce2 61.8(6) . .
C3 C6 Ce2 171.5(9) . .
O5 C5 O12 123.5(14) . .
O5 C5 C4 123.5(16) . .
O12 C5 C4 113.0(15) . .
O14 C1 O1 125.8(14) . .
O14 C1 C2 117.5(16) . .
O1 C1 C2 116.7(17) . .
C10 O3 Mn1 125.3(7) . .
C10 O3 Na1 139.2(7) . 6_656
Mn1 O3 Na1 95.3(3) . 6_656

loop_
_geom_bond_atom_site_label_1
_geom_bond_atom_site_label_2
_geom_bond_distance
_geom_bond_site_symmetry_2
Ce2 O13 2.306(6) .
Ce2 O10 2.313(5) .
Ce2 O16 2.332(5) .
Ce2 O2 2.358(7) .
Ce2 O8W 2.392(7) .
Ce2 O11 2.437(7) .
Ce2 O9 2.436(7) .
Ce2 O7 2.455(7) .
Ce2 O15 2.551(7) .
Ce2 C6 2.892(12) .
Ce2 Mn1 3.2179(18) .
Ce2 Mn2 3.2188(18) .
Ce1 O13 2.297(7) 8_575
Ce1 O13 2.297(7) .
Ce1 O2 2.310(6) .
Ce1 O2 2.310(6) 8_575
Ce1 O5 2.441(11) .
Ce1 O7W 2.464(9) .
Ce1 O7W 2.464(9) 8_575
Ce1 O1 2.474(10) .
Ce1 Mn2 3.211(2) .
Ce1 Mn1 3.221(2) .
Ce1 Ce2 3.7638(11) 8_575
Mn2 O2 1.800(7) 8_575
Mn2 O2 1.800(7) .
Mn2 O10 1.832(9) .
Mn2 O8 1.971(7) .
Mn2 O8 1.971(7) 8_575
Mn2 O14 1.988(10) .
Mn2 Ce2 3.2188(18) 8_575
Mn1 O16 1.823(8) .
Mn1 O13 1.822(6) .
Mn1 O13 1.822(6) 8_575
Mn1 O12 1.980(9) .
Mn1 O3 1.986(7) 8_575
Mn1 O3 1.986(7) .
Mn1 Ce2 3.2179(18) 8_575
Mn1 Na1 3.318(7) 6_656
Na1 O9W 2.356(16) .
Na1 O7 2.347(8) 8_575
Na1 O7 2.347(8) .
Na1 O3 2.482(8) 6_556
Na1 O3 2.482(8) 3_465
Na1 O12 2.597(12) 6_556
Na1 Mn1 3.318(7) 6_556
C10 O9 1.227(13) .
C10 O3 1.288(12) .
C10 C7 1.495(15) .
C9 O11 1.235(12) .
C9 O8 1.295(12) .
C9 C8 1.517(14) .
O1 C1 1.243(19) .
O5 C5 1.203(18) .
O7 C6 1.261(13) .
O10 Ce2 2.313(5) 8_575
O12 C5 1.315(17) .
O12 Na1 2.597(12) 6_656
O14 C1 1.243(19) .
O15 C6 1.261(13) .
O16 Ce2 2.332(5) 8_575
C6 C3 1.444(16) .
C5 C4 1.45(2) .
C2 C1 1.47(2) .
O3 Na1 2.482(8) 6_656

loop_
_platon_squeeze_void_nr
_platon_squeeze_void_average_x
_platon_squeeze_void_average_y
_platon_squeeze_void_average_z
_platon_squeeze_void_volume
_platon_squeeze_void_count_electrons
1 0.241 0.528 0.027 1998.6 421.9
